data_4328211
loop_
_publ_author_name
'Aur\'elie Damas'
'Barbara Ventura'
'Jamal Moussa'
'Alessandra Degli Esposti'
'Lise-Marie Chamoreau'
'Andrea Barbieri'
'Hani Amouri'

_publ_contact_author
;
  Hani Amouri
;
_publ_contact_author_email hani.amouri@upmc.fr
_publ_contact_author_fax '00 33 1 44 27 38 41'
_publ_contact_author_phone '00 33 1 44 27 30 83'
_publ_section_title
;
 Turning on Red and Near-Infrared Phosphorescence in Octahedral Complexes
 with Metalated Quinones
;
_journal_name_full 'Inorganic Chemistry'
_journal_page_first 1739
_journal_page_last 1750
_journal_paper_doi 10.1021/ic202021w
_journal_volume 51
_journal_year 2012
_chemical_formula_moiety 'C36 H35 N4 O2 Ru2),(C F3 O3 S),0.5(H2 O)'
_chemical_formula_sum 'C37 H36 F3 N4 O5.5 Ru2 S'
_chemical_formula_weight 915.90
_chemical_name_systematic
;
 ?
;
_space_group_IT_number 2
_symmetry_cell_setting triclinic
_symmetry_Int_Tables_number 2
_symmetry_space_group_name_Hall '-P 1'
_symmetry_space_group_name_H-M 'P -1'
_atom_sites_solution_hydrogens geom
_atom_sites_solution_primary direct
_atom_sites_solution_secondary difmap
_audit_creation_method SHELXL-97
_cell_angle_alpha 103.270(10)
_cell_angle_beta 92.249(12)
_cell_angle_gamma 100.276(10)
_cell_formula_units_Z 4
_cell_length_a 14.337(2)
_cell_length_b 15.2172(11)
_cell_length_c 18.279(3)
_cell_measurement_reflns_used 67
_cell_measurement_temperature 200(2)
_cell_measurement_theta_max 14.5
_cell_measurement_theta_min 4.5
_cell_volume 3805.8(9)
_computing_cell_refinement 'Dirax/lsq (Duisenberg & Schreurs, 1989-2000)'
_computing_data_collection 'Collect (Nonius BV, 1997-2000)'
_computing_data_reduction 'EvalCCD (Duisenberg & Schreurs 1990-2000)'
_computing_molecular_graphics 'DIAMOND. Crystal Impact GbR, Bonn, Germany'
_computing_publication_material 'WinGX publication routines (Farrugia, 1999)'
_computing_structure_refinement 'SHELXL-97 (Sheldrick, 2008)'
_computing_structure_solution 'SUPERFLIP (Palatinus & Chapuis, 2007)'
_diffrn_ambient_temperature 200(2)
_diffrn_detector_area_resol_mean 9
_diffrn_measured_fraction_theta_full 0.981
_diffrn_measured_fraction_theta_max 0.981
_diffrn_measurement_device_type KappaCCD
_diffrn_measurement_method 'CCD rotation images, thick slices'
_diffrn_radiation_monochromator graphite
_diffrn_radiation_source 'fine-focus sealed tube'
_diffrn_radiation_type MoK\a
_diffrn_radiation_wavelength 0.71073
_diffrn_reflns_av_R_equivalents 0.0752
_diffrn_reflns_av_sigmaI/netI 0.0991
_diffrn_reflns_limit_h_max 18
_diffrn_reflns_limit_h_min -18
_diffrn_reflns_limit_k_max 19
_diffrn_reflns_limit_k_min -18
_diffrn_reflns_limit_l_max 23
_diffrn_reflns_limit_l_min -23
_diffrn_reflns_number 66434
_diffrn_reflns_theta_full 27.50
_diffrn_reflns_theta_max 27.50
_diffrn_reflns_theta_min 2.26
_exptl_absorpt_coefficient_mu 0.911
_exptl_absorpt_correction_T_max 0.964
_exptl_absorpt_correction_T_min 0.597
_exptl_absorpt_correction_type multi-scan
_exptl_absorpt_process_details
;
SADABS, Bruker AXS Inc., Madison, 
Wisconsin, USA. 
;
_exptl_crystal_colour black
_exptl_crystal_density_diffrn 1.599
_exptl_crystal_description 'plate needle'
_exptl_crystal_F_000 1844
_exptl_crystal_size_max 0.27
_exptl_crystal_size_mid 0.11
_exptl_crystal_size_min 0.04
_refine_diff_density_max 1.854
_refine_diff_density_min -1.865
_refine_diff_density_rms 0.160
_refine_ls_extinction_coef 0.0015(4)
_refine_ls_extinction_expression Fc^*^=kFc[1+0.001xFc^2^\l^3^/sin(2\q)]^-1/4^
_refine_ls_extinction_method SHELXL
_refine_ls_goodness_of_fit_ref 1.054
_refine_ls_hydrogen_treatment constr
_refine_ls_matrix_type full
_refine_ls_number_parameters 906
_refine_ls_number_reflns 17175
_refine_ls_number_restraints 19
_refine_ls_restrained_S_all 1.060
_refine_ls_R_factor_all 0.1541
_refine_ls_R_factor_gt 0.0750
_refine_ls_shift/su_max 0.004
_refine_ls_shift/su_mean 0.000
_refine_ls_structure_factor_coef Fsqd
_refine_ls_weighting_details 'calc w=1/[\s^2^(Fo^2^)+(0.1338P)^2^+5.6122P] where P=(Fo^2^+2Fc^2^)/3'
_refine_ls_weighting_scheme calc
_refine_ls_wR_factor_gt 0.2044
_refine_ls_wR_factor_ref 0.2501
_reflns_number_gt 9080
_reflns_number_total 17175
_reflns_threshold_expression >2\s(I)
_cod_data_source_file ic202021w_si_002_1.cif
_cod_data_source_block mra79
_cod_original_cell_volume 3805.7(9)
_cod_original_formula_sum 'C37 H36 F3 N4 O5.50 Ru2 S'
_cod_database_code 4328211

loop_
_symmetry_equiv_pos_as_xyz
'x, y, z'
'-x, -y, -z'

loop_
_atom_site_label
_atom_site_type_symbol
_atom_site_fract_x
_atom_site_fract_y
_atom_site_fract_z
_atom_site_U_iso_or_equiv
_atom_site_adp_type
_atom_site_occupancy
_atom_site_symmetry_multiplicity
_atom_site_calc_flag
_atom_site_refinement_flags
_atom_site_disorder_assembly
_atom_site_disorder_group
Ru1 Ru 0.46844(6) 0.28005(4) 0.06115(4) 0.0459(2) Uani 1 1 d . . .
Ru2 Ru 0.64815(5) 0.35379(4) 0.29261(4) 0.0390(2) Uani 1 1 d . . .
N1 N 0.5626(6) 0.3380(4) -0.0043(4) 0.052(2) Uani 1 1 d . . .
N2 N 0.3803(6) 0.3305(5) -0.0004(4) 0.057(2) Uani 1 1 d . . .
N3 N 0.4359(5) 0.1498(4) -0.0039(4) 0.0470(18) Uani 1 1 d . . .
N4 N 0.3657(5) 0.2235(5) 0.1172(4) 0.0525(19) Uani 1 1 d . . .
O1 O 0.5780(4) 0.2435(4) 0.1166(3) 0.0449(14) Uani 1 1 d . . .
O2 O 0.5068(5) 0.3978(3) 0.1497(3) 0.0544(17) Uani 1 1 d . . .
C1 C 0.6545(8) 0.3331(6) -0.0056(5) 0.054(2) Uani 1 1 d . . .
H1 H 0.6786 0.2946 0.0216 0.065 Uiso 1 1 calc R . .
C2 C 0.7149(9) 0.3811(7) -0.0443(6) 0.067(3) Uani 1 1 d . . .
H2 H 0.7802 0.3770 -0.0442 0.080 Uiso 1 1 calc R . .
C3 C 0.6773(10) 0.4372(6) -0.0848(6) 0.073(3) Uani 1 1 d . . .
H3 H 0.7183 0.4739 -0.1105 0.088 Uiso 1 1 calc R . .
C4 C 0.5836(10) 0.4392(6) -0.0873(5) 0.068(3) Uani 1 1 d . . .
H4 H 0.5572 0.4746 -0.1164 0.081 Uiso 1 1 calc R . .
C5 C 0.5269(8) 0.3881(5) -0.0460(5) 0.052(2) Uani 1 1 d . . .
C6 C 0.4236(8) 0.3803(6) -0.0470(5) 0.063(3) Uani 1 1 d . . .
C7 C 0.3713(10) 0.4179(6) -0.0921(5) 0.077(4) Uani 1 1 d . . .
H7 H 0.4018 0.4547 -0.1231 0.093 Uiso 1 1 calc R . .
C8 C 0.2702(10) 0.4005(9) -0.0914(7) 0.084(4) Uani 1 1 d . . .
H8 H 0.2325 0.4234 -0.1238 0.100 Uiso 1 1 calc R . .
C9 C 0.2296(10) 0.3532(8) -0.0463(7) 0.079(4) Uani 1 1 d . . .
H9 H 0.1626 0.3440 -0.0439 0.095 Uiso 1 1 calc R . .
C10 C 0.2836(8) 0.3177(7) -0.0031(6) 0.065(3) Uani 1 1 d . . .
H10 H 0.2521 0.2811 0.0275 0.079 Uiso 1 1 calc R . .
C11 C 0.4735(7) 0.1199(6) -0.0683(5) 0.055(2) Uani 1 1 d . . .
H11 H 0.5145 0.1621 -0.0893 0.066 Uiso 1 1 calc R . .
C12 C 0.4528(9) 0.0274(7) -0.1047(6) 0.068(3) Uani 1 1 d . . .
H12 H 0.4764 0.0072 -0.1523 0.082 Uiso 1 1 calc R . .
C13 C 0.3997(8) -0.0340(6) -0.0734(6) 0.064(3) Uani 1 1 d . . .
H13 H 0.3898 -0.0979 -0.0968 0.076 Uiso 1 1 calc R . .
C14 C 0.3600(8) -0.0042(6) -0.0078(6) 0.064(3) Uani 1 1 d . . .
H14 H 0.3218 -0.0470 0.0144 0.076 Uiso 1 1 calc R . .
C15 C 0.3760(7) 0.0898(6) 0.0263(5) 0.052(2) Uani 1 1 d . . .
C16 C 0.3334(7) 0.1317(7) 0.0933(6) 0.063(3) Uani 1 1 d . . .
C17 C 0.2637(10) 0.0862(11) 0.1240(9) 0.127(6) Uani 1 1 d . . .
H17 H 0.2433 0.0215 0.1065 0.152 Uiso 1 1 calc R . .
C18 C 0.2220(12) 0.1361(16) 0.1821(11) 0.163(9) Uani 1 1 d . . .
H18 H 0.1727 0.1049 0.2054 0.196 Uiso 1 1 calc R . .
C19 C 0.2496(11) 0.2276(14) 0.2065(9) 0.131(7) Uani 1 1 d . . .
H19 H 0.2197 0.2618 0.2457 0.157 Uiso 1 1 calc R . .
C20 C 0.3214(9) 0.2698(9) 0.1734(6) 0.076(3) Uani 1 1 d . . .
H20 H 0.3416 0.3346 0.1903 0.091 Uiso 1 1 calc R . .
C21 C 0.6301(6) 0.3178(5) 0.1627(5) 0.0432(19) Uani 1 1 d . . .
C22 C 0.5897(7) 0.3976(5) 0.1829(4) 0.046(2) Uani 1 1 d . . .
C23 C 0.6383(8) 0.4722(6) 0.2409(5) 0.057(3) Uani 1 1 d . . .
H23 H 0.6066 0.5206 0.2623 0.069 Uiso 1 1 calc R . .
C24 C 0.7312(8) 0.4758(7) 0.2671(6) 0.064(3) Uani 1 1 d . . .
H24 H 0.7647 0.5292 0.3023 0.076 Uiso 1 1 calc R . .
C25 C 0.7756(7) 0.4017(8) 0.2421(6) 0.066(3) Uani 1 1 d . . .
H25 H 0.8402 0.4050 0.2582 0.079 Uiso 1 1 calc R . .
C26 C 0.7232(7) 0.3208(7) 0.1921(5) 0.053(2) Uani 1 1 d . . .
H26 H 0.7513 0.2680 0.1783 0.064 Uiso 1 1 calc R . .
C27 C 0.5515(6) 0.2455(5) 0.3238(4) 0.0393(18) Uani 1 1 d . . .
C28 C 0.5390(6) 0.3328(5) 0.3682(4) 0.0389(18) Uani 1 1 d . . .
C29 C 0.6269(7) 0.3751(6) 0.4106(5) 0.048(2) Uani 1 1 d . . .
C30 C 0.6929(6) 0.3167(6) 0.3946(5) 0.047(2) Uani 1 1 d . . .
C31 C 0.6455(7) 0.2353(6) 0.3386(5) 0.045(2) Uani 1 1 d . . .
C32 C 0.4789(7) 0.1742(5) 0.2723(5) 0.053(2) Uani 1 1 d . . .
H32A H 0.4160 0.1902 0.2790 0.080 Uiso 1 1 calc R . .
H32B H 0.4788 0.1144 0.2839 0.080 Uiso 1 1 calc R . .
H32C H 0.4939 0.1708 0.2200 0.080 Uiso 1 1 calc R . .
C33 C 0.4501(7) 0.3694(6) 0.3722(5) 0.054(2) Uani 1 1 d . . .
H33A H 0.4080 0.3399 0.4042 0.082 Uiso 1 1 calc R . .
H33B H 0.4184 0.3567 0.3214 0.082 Uiso 1 1 calc R . .
H33C H 0.4650 0.4360 0.3937 0.082 Uiso 1 1 calc R . .
C34 C 0.6475(8) 0.4661(6) 0.4700(5) 0.060(3) Uani 1 1 d . . .
H34A H 0.6400 0.4543 0.5201 0.091 Uiso 1 1 calc R . .
H34B H 0.6030 0.5048 0.4601 0.091 Uiso 1 1 calc R . .
H34C H 0.7128 0.4977 0.4679 0.091 Uiso 1 1 calc R . .
C35 C 0.7917(7) 0.3332(7) 0.4308(6) 0.064(3) Uani 1 1 d . . .
H35A H 0.8194 0.3990 0.4416 0.096 Uiso 1 1 calc R . .
H35B H 0.8305 0.2984 0.3966 0.096 Uiso 1 1 calc R . .
H35C H 0.7900 0.3129 0.4780 0.096 Uiso 1 1 calc R . .
C36 C 0.6867(8) 0.1540(6) 0.3088(5) 0.061(3) Uani 1 1 d . . .
H36A H 0.6753 0.1115 0.3419 0.091 Uiso 1 1 calc R . .
H36B H 0.7554 0.1730 0.3066 0.091 Uiso 1 1 calc R . .
H36C H 0.6571 0.1232 0.2580 0.091 Uiso 1 1 calc R . .
Ru3 Ru 0.77203(5) 0.87337(4) 0.35156(4) 0.0427(2) Uani 1 1 d . . .
Ru4 Ru 0.44141(5) 0.79270(4) 0.33339(4) 0.0437(2) Uani 1 1 d . . .
N5 N 0.7979(5) 0.9210(5) 0.2585(4) 0.0536(19) Uani 1 1 d . . .
N6 N 0.8645(4) 0.9910(4) 0.3959(4) 0.0390(15) Uani 1 1 d . . .
N7 N 0.8615(5) 0.7828(5) 0.3363(5) 0.055(2) Uani 1 1 d . . .
N8 N 0.7625(5) 0.8300(5) 0.4480(4) 0.0493(18) Uani 1 1 d . . .
O3 O 0.6585(4) 0.9424(4) 0.3702(3) 0.0462(14) Uani 1 1 d . . .
O4 O 0.6626(4) 0.7692(4) 0.2933(4) 0.0551(16) Uani 1 1 d . . .
C37 C 0.7654(8) 0.8756(8) 0.1853(5) 0.066(3) Uani 1 1 d . . .
H37 H 0.7254 0.8165 0.1753 0.079 Uiso 1 1 calc R . .
C38 C 0.7906(10) 0.9155(12) 0.1257(7) 0.092(4) Uani 1 1 d . . .
H38 H 0.7684 0.8833 0.0754 0.111 Uiso 1 1 calc R . .
C39 C 0.8463(11) 0.9996(10) 0.1395(7) 0.090(4) Uani 1 1 d . . .
H39 H 0.8635 1.0260 0.0985 0.108 Uiso 1 1 calc R . .
C40 C 0.8782(9) 1.0470(8) 0.2107(7) 0.075(3) Uani 1 1 d . . .
H40 H 0.9174 1.1064 0.2203 0.090 Uiso 1 1 calc R . .
C41 C 0.8519(8) 1.0064(7) 0.2695(6) 0.061(3) Uani 1 1 d . . .
C42 C 0.8870(6) 1.0472(6) 0.3477(5) 0.050(2) Uani 1 1 d . . .
C43 C 0.9360(6) 1.1345(6) 0.3725(6) 0.059(3) Uani 1 1 d . . .
H43 H 0.9511 1.1718 0.3378 0.071 Uiso 1 1 calc R . .
C44 C 0.9646(6) 1.1697(6) 0.4496(6) 0.055(2) Uani 1 1 d . . .
H44 H 0.9955 1.2320 0.4684 0.066 Uiso 1 1 calc R . .
C45 C 0.9475(6) 1.1137(6) 0.4957(6) 0.058(3) Uani 1 1 d . . .
H45 H 0.9700 1.1349 0.5475 0.070 Uiso 1 1 calc R . .
C46 C 0.8967(6) 1.0240(6) 0.4685(5) 0.046(2) Uani 1 1 d . . .
H46 H 0.8846 0.9853 0.5025 0.056 Uiso 1 1 calc R . .
C47 C 0.9118(8) 0.7662(8) 0.2769(7) 0.082(4) Uani 1 1 d . . .
H47 H 0.9144 0.8032 0.2413 0.099 Uiso 1 1 calc R . .
C48 C 0.9611(11) 0.6927(11) 0.2675(10) 0.125(7) Uani 1 1 d . . .
H48 H 0.9966 0.6809 0.2247 0.150 Uiso 1 1 calc R . .
C49 C 0.9604(9) 0.6419(8) 0.3131(12) 0.120(7) Uani 1 1 d . . .
H49 H 0.9943 0.5927 0.3052 0.144 Uiso 1 1 calc R . .
C50 C 0.9092(8) 0.6601(7) 0.3745(9) 0.087(4) Uani 1 1 d . . .
H50 H 0.9076 0.6232 0.4101 0.104 Uiso 1 1 calc R . .
C51 C 0.8596(7) 0.7313(6) 0.3856(7) 0.062(3) Uani 1 1 d . . .
C52 C 0.8079(6) 0.7589(6) 0.4505(7) 0.059(3) Uani 1 1 d . . .
C53 C 0.8072(8) 0.7273(10) 0.5153(10) 0.100(5) Uani 1 1 d . . .
H53 H 0.8365 0.6764 0.5171 0.120 Uiso 1 1 calc R . .
C54 C 0.7645(10) 0.7680(14) 0.5789(10) 0.119(7) Uani 1 1 d . . .
H54 H 0.7626 0.7450 0.6230 0.143 Uiso 1 1 calc R . .
C55 C 0.7270(9) 0.8404(10) 0.5742(7) 0.089(4) Uani 1 1 d . . .
H55 H 0.7025 0.8731 0.6175 0.106 Uiso 1 1 calc R . .
C56 C 0.7225(8) 0.8692(7) 0.5093(6) 0.066(3) Uani 1 1 d . . .
H56 H 0.6904 0.9182 0.5072 0.079 Uiso 1 1 calc R . .
C57 C 0.5862(6) 0.8969(5) 0.3236(4) 0.0412(19) Uani 1 1 d . . .
C58 C 0.5893(6) 0.8053(6) 0.2819(5) 0.049(2) Uani 1 1 d . . .
C59 C 0.5105(7) 0.7562(6) 0.2299(5) 0.059(3) Uani 1 1 d . . .
H59 H 0.5106 0.6945 0.2039 0.070 Uiso 1 1 calc R . .
C60 C 0.4322(7) 0.7962(8) 0.2158(5) 0.064(3) Uani 1 1 d . . .
H60 H 0.3835 0.7646 0.1772 0.077 Uiso 1 1 calc R . .
C61 C 0.4277(7) 0.8836(7) 0.2598(5) 0.059(3) Uani 1 1 d . . .
H61 H 0.3749 0.9111 0.2519 0.071 Uiso 1 1 calc R . .
C62 C 0.5021(6) 0.9313(6) 0.3166(5) 0.045(2) Uani 1 1 d . . .
H62 H 0.4950 0.9870 0.3502 0.054 Uiso 1 1 calc R . .
C63 C 0.4504(7) 0.7073(6) 0.4120(5) 0.051(2) Uani 1 1 d . . .
C64 C 0.3766(7) 0.6613(6) 0.3530(6) 0.061(3) Uani 1 1 d . . .
C65 C 0.3062(7) 0.7160(7) 0.3562(8) 0.074(3) Uani 1 1 d . . .
C66 C 0.3379(8) 0.7971(6) 0.4166(6) 0.065(3) Uani 1 1 d . . .
C67 C 0.4254(7) 0.7919(6) 0.4504(5) 0.052(2) Uani 1 1 d . . .
C68 C 0.5368(6) 0.6703(6) 0.4292(6) 0.059(3) Uani 1 1 d . . .
H68A H 0.5722 0.7101 0.4754 0.088 Uiso 1 1 calc R . .
H68B H 0.5775 0.6689 0.3872 0.088 Uiso 1 1 calc R . .
H68C H 0.5172 0.6079 0.4361 0.088 Uiso 1 1 calc R . .
C69 C 0.3748(9) 0.5704(7) 0.2990(7) 0.088(4) Uani 1 1 d . . .
H69A H 0.3316 0.5221 0.3151 0.132 Uiso 1 1 calc R . .
H69B H 0.4390 0.5566 0.2983 0.132 Uiso 1 1 calc R . .
H69C H 0.3525 0.5730 0.2483 0.132 Uiso 1 1 calc R . .
C70 C 0.2160(9) 0.6938(9) 0.3078(10) 0.118(6) Uani 1 1 d . . .
H70A H 0.2292 0.6773 0.2547 0.177 Uiso 1 1 calc R . .
H70B H 0.1853 0.7475 0.3167 0.177 Uiso 1 1 calc R . .
H70C H 0.1737 0.6420 0.3200 0.177 Uiso 1 1 calc R . .
C71 C 0.2860(9) 0.8742(8) 0.4443(9) 0.104(5) Uani 1 1 d . . .
H71A H 0.2434 0.8583 0.4819 0.156 Uiso 1 1 calc R . .
H71B H 0.2487 0.8840 0.4018 0.156 Uiso 1 1 calc R . .
H71C H 0.3321 0.9306 0.4673 0.156 Uiso 1 1 calc R . .
C72 C 0.4770(9) 0.8561(7) 0.5182(6) 0.077(3) Uani 1 1 d . . .
H72A H 0.5249 0.8275 0.5386 0.115 Uiso 1 1 calc R . .
H72B H 0.4322 0.8713 0.5561 0.115 Uiso 1 1 calc R . .
H72C H 0.5085 0.9125 0.5051 0.115 Uiso 1 1 calc R . .
S1 S 0.1500(5) 0.8198(4) 0.1238(4) 0.1537(19) Uiso 1 1 d D . .
O5 O 0.1118(11) 0.8807(10) 0.1770(8) 0.182(5) Uiso 1 1 d D . .
O6 O 0.1156(12) 0.7175(12) 0.1211(10) 0.202(6) Uiso 1 1 d . . .
O7 O 0.2449(15) 0.8432(14) 0.0937(11) 0.238(8) Uiso 1 1 d . . .
C73 C 0.078(2) 0.831(2) 0.0441(15) 0.300 Uiso 1 1 d D . .
F1 F 0.0833(15) 0.9190(16) 0.0333(12) 0.308(9) Uiso 1 1 d D . .
F2 F 0.097(2) 0.7735(19) -0.0210(19) 0.444(18) Uiso 1 1 d D . .
F3 F -0.019(2) 0.803(2) 0.047(2) 0.48(2) Uiso 1 1 d D . .
S2A S 0.0436(4) 0.4008(4) 0.3637(4) 0.0897(16) Uiso 0.60 1 d PD A 1
O10A O -0.0204(13) 0.4636(12) 0.3564(11) 0.122(6) Uiso 0.60 1 d PD A 1
O8A O 0.013(2) 0.3216(15) 0.3000(12) 0.183(11) Uiso 0.60 1 d PD A 1
O9A O 0.0539(12) 0.4056(11) 0.4444(10) 0.101(5) Uiso 0.60 1 d PD A 1
C74A C 0.1536(16) 0.4593(16) 0.3488(13) 0.087(6) Uiso 0.60 1 d P A 1
F4A F 0.1789(10) 0.5416(10) 0.3845(8) 0.111(4) Uiso 0.60 1 d P A 1
F5A F 0.2237(10) 0.4136(10) 0.3630(8) 0.111(4) Uiso 0.60 1 d P A 1
F6A F 0.1597(11) 0.4573(10) 0.2718(9) 0.122(5) Uiso 0.60 1 d P A 1
S2B S 0.0588(5) 0.3680(5) 0.2847(4) 0.0678(18) Uiso 0.40 1 d PD B 2
C74B C 0.068(2) 0.392(2) 0.1999(18) 0.110(12) Uiso 0.40 1 d PD B 2
F4B F -0.012(2) 0.393(2) 0.1559(18) 0.174(11) Uiso 0.40 1 d PD B 2
F5B F 0.1003(18) 0.3326(17) 0.1456(14) 0.144(8) Uiso 0.40 1 d PD B 2
F6B F 0.094(3) 0.484(2) 0.208(2) 0.227(15) Uiso 0.40 1 d PD B 2
O9B O 0.1623(13) 0.391(2) 0.311(2) 0.153(11) Uiso 0.40 1 d PD B 2
O8B O 0.0021(12) 0.4346(11) 0.3210(10) 0.057(4) Uiso 0.40 1 d PD B 2
O10B O 0.0513(18) 0.2876(16) 0.3071(15) 0.111(8) Uiso 0.40 1 d PD B 2
O1W O 0.0532(13) 0.4414(13) 0.4862(12) 0.095(6) Uiso 0.50 1 d P . .
O2W O 0.109(2) 0.9462(18) 0.3284(11) 0.168(10) Uiso 0.50 1 d PD . .

loop_
_atom_site_aniso_label
_atom_site_aniso_U_11
_atom_site_aniso_U_22
_atom_site_aniso_U_33
_atom_site_aniso_U_23
_atom_site_aniso_U_13
_atom_site_aniso_U_12
Ru1 0.0691(5) 0.0287(3) 0.0353(4) -0.0050(3) -0.0176(3) 0.0190(3)
Ru2 0.0455(4) 0.0368(3) 0.0326(4) 0.0070(3) -0.0073(3) 0.0065(3)
N1 0.083(6) 0.032(3) 0.035(4) -0.004(3) -0.022(4) 0.014(4)
N2 0.088(6) 0.032(4) 0.045(4) -0.008(3) -0.021(4) 0.025(4)
N3 0.066(5) 0.038(4) 0.035(4) -0.003(3) -0.018(3) 0.024(4)
N4 0.059(5) 0.047(4) 0.041(4) -0.008(3) -0.010(4) 0.010(4)
O1 0.060(4) 0.037(3) 0.037(3) 0.003(2) -0.010(3) 0.017(3)
O2 0.091(5) 0.030(3) 0.038(3) -0.005(2) -0.023(3) 0.024(3)
C1 0.078(7) 0.041(5) 0.039(5) 0.005(4) -0.007(5) 0.011(5)
C2 0.088(8) 0.055(6) 0.046(6) -0.008(5) -0.011(5) 0.013(6)
C3 0.124(11) 0.037(5) 0.046(6) 0.003(4) -0.008(6) -0.001(6)
C4 0.116(10) 0.030(4) 0.046(6) -0.007(4) -0.026(6) 0.016(6)
C5 0.094(8) 0.023(4) 0.033(5) -0.005(3) -0.018(5) 0.015(4)
C6 0.103(9) 0.032(4) 0.047(5) -0.014(4) -0.034(5) 0.029(5)
C7 0.149(12) 0.040(5) 0.041(5) -0.002(4) -0.033(6) 0.036(6)
C8 0.102(10) 0.079(8) 0.060(7) -0.017(6) -0.040(7) 0.049(7)
C9 0.092(9) 0.077(8) 0.067(8) 0.003(6) -0.029(7) 0.037(7)
C10 0.077(8) 0.051(5) 0.062(6) -0.007(5) -0.026(5) 0.031(5)
C11 0.086(7) 0.038(4) 0.038(5) -0.005(4) -0.005(5) 0.022(5)
C12 0.108(9) 0.048(5) 0.041(5) -0.013(4) -0.013(5) 0.028(6)
C13 0.091(8) 0.036(5) 0.056(6) -0.006(4) -0.030(5) 0.020(5)
C14 0.076(7) 0.034(4) 0.070(7) -0.003(4) -0.024(5) 0.008(4)
C15 0.060(6) 0.037(4) 0.050(5) 0.000(4) -0.016(4) 0.000(4)
C16 0.054(6) 0.058(6) 0.061(6) -0.007(5) -0.001(5) -0.002(5)
C17 0.076(9) 0.123(12) 0.123(13) -0.054(10) 0.021(9) -0.030(9)
C18 0.082(11) 0.22(2) 0.129(15) -0.041(15) 0.021(10) -0.032(13)
C19 0.072(10) 0.166(16) 0.108(12) -0.062(11) -0.003(9) 0.028(10)
C20 0.070(8) 0.098(8) 0.050(6) -0.016(6) -0.008(5) 0.037(7)
C21 0.052(5) 0.040(4) 0.038(5) 0.012(4) -0.003(4) 0.007(4)
C22 0.069(6) 0.031(4) 0.032(4) 0.005(3) -0.016(4) 0.005(4)
C23 0.084(7) 0.031(4) 0.046(5) 0.001(4) -0.019(5) -0.001(4)
C24 0.077(7) 0.049(5) 0.050(6) 0.014(5) -0.011(5) -0.026(5)
C25 0.040(5) 0.101(9) 0.051(6) 0.029(6) -0.011(4) -0.016(6)
C26 0.049(6) 0.074(6) 0.041(5) 0.020(5) 0.004(4) 0.015(5)
C27 0.051(5) 0.032(4) 0.035(4) 0.006(3) -0.005(4) 0.011(4)
C28 0.056(5) 0.032(4) 0.030(4) 0.006(3) 0.001(4) 0.014(4)
C29 0.070(6) 0.046(5) 0.029(4) 0.005(4) -0.005(4) 0.018(4)
C30 0.055(5) 0.051(5) 0.036(5) 0.007(4) -0.010(4) 0.020(4)
C31 0.063(6) 0.045(5) 0.033(4) 0.011(4) 0.002(4) 0.020(4)
C32 0.075(7) 0.028(4) 0.051(5) 0.000(4) -0.004(5) 0.009(4)
C33 0.058(6) 0.052(5) 0.051(6) -0.002(4) 0.004(4) 0.021(4)
C34 0.082(7) 0.039(5) 0.053(6) 0.002(4) -0.010(5) 0.010(5)
C35 0.061(6) 0.074(7) 0.055(6) 0.008(5) -0.020(5) 0.022(5)
C36 0.082(7) 0.051(5) 0.053(6) 0.000(4) 0.001(5) 0.039(5)
Ru3 0.0433(4) 0.0377(4) 0.0417(4) -0.0040(3) -0.0087(3) 0.0136(3)
Ru4 0.0408(4) 0.0398(4) 0.0446(4) -0.0045(3) -0.0060(3) 0.0137(3)
N5 0.049(5) 0.064(5) 0.048(5) 0.001(4) 0.000(4) 0.028(4)
N6 0.032(4) 0.031(3) 0.050(4) 0.002(3) -0.008(3) 0.008(3)
N7 0.041(4) 0.044(4) 0.068(5) -0.015(4) -0.024(4) 0.017(3)
N8 0.054(5) 0.036(4) 0.048(4) 0.003(3) -0.016(4) -0.003(3)
O3 0.053(4) 0.037(3) 0.042(3) -0.008(2) -0.005(3) 0.017(3)
O4 0.041(3) 0.047(3) 0.063(4) -0.018(3) -0.010(3) 0.016(3)
C37 0.067(7) 0.091(8) 0.041(6) 0.004(5) -0.007(5) 0.035(6)
C38 0.098(10) 0.146(13) 0.046(7) 0.015(8) -0.004(6) 0.070(10)
C39 0.129(12) 0.094(10) 0.063(8) 0.031(7) 0.013(8) 0.046(9)
C40 0.087(8) 0.079(7) 0.068(8) 0.034(6) -0.006(6) 0.025(6)
C41 0.069(7) 0.070(7) 0.051(6) 0.014(5) 0.000(5) 0.035(6)
C42 0.046(5) 0.052(5) 0.057(6) 0.015(4) -0.003(4) 0.022(4)
C43 0.044(5) 0.043(5) 0.092(8) 0.024(5) -0.001(5) 0.008(4)
C44 0.042(5) 0.048(5) 0.072(7) 0.012(5) -0.016(5) 0.004(4)
C45 0.038(5) 0.052(5) 0.074(7) -0.002(5) -0.018(5) 0.006(4)
C46 0.041(5) 0.047(5) 0.050(5) 0.004(4) -0.005(4) 0.017(4)
C47 0.069(7) 0.090(8) 0.080(8) -0.017(6) -0.022(6) 0.048(7)
C48 0.106(12) 0.108(12) 0.139(14) -0.047(10) -0.047(10) 0.078(10)
C49 0.048(7) 0.051(7) 0.23(2) -0.043(9) -0.063(10) 0.028(6)
C50 0.046(6) 0.041(5) 0.158(13) 0.006(7) -0.056(7) 0.007(5)
C51 0.044(6) 0.037(5) 0.094(8) 0.000(5) -0.032(5) 0.004(4)
C52 0.033(5) 0.048(5) 0.093(8) 0.031(5) -0.026(5) -0.012(4)
C53 0.038(6) 0.130(12) 0.149(14) 0.096(12) -0.029(8) -0.010(7)
C54 0.056(8) 0.188(18) 0.137(15) 0.122(14) -0.018(9) -0.018(10)
C55 0.071(8) 0.118(11) 0.061(8) 0.031(8) -0.012(6) -0.033(8)
C56 0.075(7) 0.053(6) 0.055(6) 0.006(5) -0.013(5) -0.014(5)
C57 0.046(5) 0.042(4) 0.033(4) 0.004(3) -0.014(4) 0.011(4)
C58 0.046(5) 0.056(5) 0.037(5) -0.007(4) -0.007(4) 0.015(4)
C59 0.063(6) 0.055(5) 0.045(5) -0.015(4) -0.009(4) 0.016(5)
C60 0.047(6) 0.094(8) 0.039(5) -0.009(5) -0.007(4) 0.015(5)
C61 0.048(6) 0.081(7) 0.049(6) 0.009(5) -0.008(4) 0.024(5)
C62 0.052(5) 0.049(5) 0.038(5) 0.013(4) -0.001(4) 0.017(4)
C63 0.052(6) 0.041(5) 0.056(6) 0.003(4) 0.000(4) 0.011(4)
C64 0.044(5) 0.043(5) 0.088(8) 0.000(5) -0.011(5) 0.008(4)
C65 0.042(6) 0.056(6) 0.121(10) 0.011(6) 0.004(6) 0.013(5)
C66 0.068(7) 0.049(5) 0.083(8) 0.013(5) 0.035(6) 0.022(5)
C67 0.058(6) 0.039(5) 0.055(6) 0.006(4) 0.010(5) 0.006(4)
C68 0.048(6) 0.051(5) 0.077(7) 0.017(5) -0.018(5) 0.009(4)
C69 0.093(9) 0.043(5) 0.110(10) -0.009(6) -0.048(7) 0.015(6)
C70 0.052(7) 0.090(9) 0.199(17) 0.021(10) -0.050(9) 0.012(7)
C71 0.093(9) 0.073(8) 0.169(14) 0.038(9) 0.068(10) 0.050(7)
C72 0.118(10) 0.056(6) 0.045(6) 0.001(5) 0.009(6) -0.002(6)

loop_
_atom_type_symbol
_atom_type_description
_atom_type_scat_dispersion_real
_atom_type_scat_dispersion_imag
_atom_type_scat_source
C C 0.0033 0.0016 'International Tables Vol C Tables 4.2.6.8 and 6.1.1.4'
H H 0.0000 0.0000 'International Tables Vol C Tables 4.2.6.8 and 6.1.1.4'
F F 0.0171 0.0103 'International Tables Vol C Tables 4.2.6.8 and 6.1.1.4'
N N 0.0061 0.0033 'International Tables Vol C Tables 4.2.6.8 and 6.1.1.4'
O O 0.0106 0.0060 'International Tables Vol C Tables 4.2.6.8 and 6.1.1.4'
Ru Ru -1.2594 0.8363 'International Tables Vol C Tables 4.2.6.8 and 6.1.1.4'
S S 0.1246 0.1234 'International Tables Vol C Tables 4.2.6.8 and 6.1.1.4'

loop_
_geom_angle_atom_site_label_1
_geom_angle_atom_site_label_2
_geom_angle_atom_site_label_3
_geom_angle
N4 Ru1 N2 95.1(3)
N4 Ru1 N3 79.2(3)
N2 Ru1 N3 95.1(3)
N4 Ru1 N1 174.1(3)
N2 Ru1 N1 79.3(3)
N3 Ru1 N1 99.2(3)
N4 Ru1 O1 95.2(3)
N2 Ru1 O1 169.5(3)
N3 Ru1 O1 89.0(2)
N1 Ru1 O1 90.5(3)
N4 Ru1 O2 92.3(3)
N2 Ru1 O2 97.2(2)
N3 Ru1 O2 165.7(2)
N1 Ru1 O2 90.4(3)
O1 Ru1 O2 80.3(2)
C29 Ru2 C31 64.6(3)
C29 Ru2 C27 64.3(3)
C31 Ru2 C27 38.1(3)
C29 Ru2 C28 38.4(3)
C31 Ru2 C28 64.8(3)
C27 Ru2 C28 38.8(3)
C29 Ru2 C25 127.6(4)
C31 Ru2 C25 117.5(4)
C27 Ru2 C25 151.0(4)
C28 Ru2 C25 165.1(4)
C29 Ru2 C26 156.4(3)
C31 Ru2 C26 102.9(3)
C27 Ru2 C26 119.1(3)
C28 Ru2 C26 156.3(3)
C25 Ru2 C26 38.2(4)
C29 Ru2 C30 37.9(3)
C31 Ru2 C30 39.2(3)
C27 Ru2 C30 64.4(3)
C28 Ru2 C30 64.4(3)
C25 Ru2 C30 107.4(4)
C26 Ru2 C30 119.8(3)
C29 Ru2 C24 111.7(4)
C31 Ru2 C24 148.2(4)
C27 Ru2 C24 171.7(4)
C28 Ru2 C24 133.5(4)
C25 Ru2 C24 37.3(4)
C26 Ru2 C24 67.7(4)
C30 Ru2 C24 117.4(4)
C29 Ru2 C23 116.2(3)
C31 Ru2 C23 175.2(3)
C27 Ru2 C23 137.3(3)
C28 Ru2 C23 112.6(4)
C25 Ru2 C23 66.2(4)
C26 Ru2 C23 78.1(4)
C30 Ru2 C23 144.2(3)
C24 Ru2 C23 36.5(4)
C29 Ru2 C21 165.5(3)
C31 Ru2 C21 113.3(3)
C27 Ru2 C21 104.7(3)
C28 Ru2 C21 127.1(3)
C25 Ru2 C21 66.7(3)
C26 Ru2 C21 36.5(3)
C30 Ru2 C21 147.9(3)
C24 Ru2 C21 78.0(3)
C23 Ru2 C21 64.7(3)
C29 Ru2 C22 138.7(3)
C31 Ru2 C22 141.2(3)
C27 Ru2 C22 113.8(3)
C28 Ru2 C22 112.2(3)
C25 Ru2 C22 75.7(3)
C26 Ru2 C22 63.8(3)
C30 Ru2 C22 176.4(3)
C24 Ru2 C22 63.9(3)
C23 Ru2 C22 35.1(3)
C21 Ru2 C22 34.8(3)
C1 N1 C5 119.2(9)
C1 N1 Ru1 125.6(6)
C5 N1 Ru1 115.1(7)
C6 N2 C10 116.6(8)
C6 N2 Ru1 115.2(7)
C10 N2 Ru1 128.1(7)
C11 N3 C15 120.3(7)
C11 N3 Ru1 125.0(7)
C15 N3 Ru1 114.5(6)
C16 N4 C20 117.0(10)
C16 N4 Ru1 117.0(6)
C20 N4 Ru1 125.8(8)
C21 O1 Ru1 109.6(5)
C22 O2 Ru1 109.4(5)
N1 C1 C2 122.4(9)
N1 C1 H1 118.8
C2 C1 H1 118.8
C1 C2 C3 117.7(11)
C1 C2 H2 121.1
C3 C2 H2 121.1
C4 C3 C2 120.5(11)
C4 C3 H3 119.7
C2 C3 H3 119.7
C3 C4 C5 117.9(10)
C3 C4 H4 121.0
C5 C4 H4 121.0
N1 C5 C4 122.1(10)
N1 C5 C6 114.4(9)
C4 C5 C6 123.5(9)
N2 C6 C7 120.8(12)
N2 C6 C5 115.2(8)
C7 C6 C5 123.9(11)
C6 C7 C8 118.5(12)
C6 C7 H7 120.7
C8 C7 H7 120.7
C9 C8 C7 120.1(11)
C9 C8 H8 120.0
C7 C8 H8 120.0
C8 C9 C10 119.2(13)
C8 C9 H9 120.4
C10 C9 H9 120.4
C9 C10 N2 124.6(12)
C9 C10 H10 117.7
N2 C10 H10 117.7
N3 C11 C12 120.2(10)
N3 C11 H11 119.9
C12 C11 H11 119.9
C13 C12 C11 120.6(10)
C13 C12 H12 119.7
C11 C12 H12 119.7
C12 C13 C14 119.7(9)
C12 C13 H13 120.2
C14 C13 H13 120.2
C13 C14 C15 119.5(10)
C13 C14 H14 120.3
C15 C14 H14 120.3
N3 C15 C14 119.4(9)
N3 C15 C16 115.2(8)
C14 C15 C16 125.3(10)
C17 C16 N4 123.0(11)
C17 C16 C15 123.6(10)
N4 C16 C15 113.1(9)
C16 C17 C18 117.9(15)
C16 C17 H17 121.1
C18 C17 H17 121.1
C19 C18 C17 121.4(18)
C19 C18 H18 119.3
C17 C18 H18 119.3
C18 C19 C20 118.0(14)
C18 C19 H19 121.0
C20 C19 H19 121.0
C19 C20 N4 122.7(12)
C19 C20 H20 118.6
N4 C20 H20 118.6
O1 C21 C26 123.0(8)
O1 C21 C22 118.1(7)
C26 C21 C22 118.8(8)
O1 C21 Ru2 128.2(6)
C26 C21 Ru2 66.5(5)
C22 C21 Ru2 77.0(5)
O2 C22 C23 122.7(8)
O2 C22 C21 118.8(7)
C23 C22 C21 118.5(8)
O2 C22 Ru2 137.3(7)
C23 C22 Ru2 65.6(5)
C21 C22 Ru2 68.2(4)
C24 C23 C22 121.1(9)
C24 C23 Ru2 69.2(5)
C22 C23 Ru2 79.3(5)
C24 C23 H23 119.5
C22 C23 H23 119.5
Ru2 C23 H23 123.4
C23 C24 C25 120.3(9)
C23 C24 Ru2 74.3(5)
C25 C24 Ru2 70.9(5)
C23 C24 H24 119.8
C25 C24 H24 119.8
Ru2 C24 H24 126.9
C24 C25 C26 119.1(9)
C24 C25 Ru2 71.8(6)
C26 C25 Ru2 71.1(5)
C24 C25 H25 120.4
C26 C25 H25 120.4
Ru2 C25 H25 129.0
C21 C26 C25 120.9(9)
C21 C26 Ru2 77.0(5)
C25 C26 Ru2 70.7(6)
C21 C26 H26 119.5
C25 C26 H26 119.5
Ru2 C26 H26 124.3
C31 C27 C28 108.8(7)
C31 C27 C32 123.8(7)
C28 C27 C32 127.4(8)
C31 C27 Ru2 70.9(5)
C28 C27 Ru2 70.7(5)
C32 C27 Ru2 126.0(6)
C29 C28 C27 106.9(7)
C29 C28 C33 126.4(7)
C27 C28 C33 126.6(8)
C29 C28 Ru2 70.4(5)
C27 C28 Ru2 70.4(5)
C33 C28 Ru2 126.6(6)
C30 C29 C28 109.7(7)
C30 C29 C34 123.4(8)
C28 C29 C34 126.7(8)
C30 C29 Ru2 72.0(5)
C28 C29 Ru2 71.2(5)
C34 C29 Ru2 127.2(6)
C29 C30 C31 107.1(7)
C29 C30 C35 126.6(8)
C31 C30 C35 126.3(8)
C29 C30 Ru2 70.0(5)
C31 C30 Ru2 69.7(4)
C35 C30 Ru2 127.4(7)
C27 C31 C30 107.6(7)
C27 C31 C36 126.8(8)
C30 C31 C36 125.4(8)
C27 C31 Ru2 71.0(5)
C30 C31 Ru2 71.1(5)
C36 C31 Ru2 127.5(6)
C27 C32 H32A 109.5
C27 C32 H32B 109.5
H32A C32 H32B 109.5
C27 C32 H32C 109.5
H32A C32 H32C 109.5
H32B C32 H32C 109.5
C28 C33 H33A 109.5
C28 C33 H33B 109.5
H33A C33 H33B 109.5
C28 C33 H33C 109.5
H33A C33 H33C 109.5
H33B C33 H33C 109.5
C29 C34 H34A 109.5
C29 C34 H34B 109.5
H34A C34 H34B 109.5
C29 C34 H34C 109.5
H34A C34 H34C 109.5
H34B C34 H34C 109.5
C30 C35 H35A 109.5
C30 C35 H35B 109.5
H35A C35 H35B 109.5
C30 C35 H35C 109.5
H35A C35 H35C 109.5
H35B C35 H35C 109.5
C31 C36 H36A 109.5
C31 C36 H36B 109.5
H36A C36 H36B 109.5
C31 C36 H36C 109.5
H36A C36 H36C 109.5
H36B C36 H36C 109.5
N6 Ru3 N5 79.2(3)
N6 Ru3 N8 96.0(3)
N5 Ru3 N8 173.4(3)
N6 Ru3 N7 100.4(3)
N5 Ru3 N7 97.4(3)
N8 Ru3 N7 78.9(3)
N6 Ru3 O4 167.5(2)
N5 Ru3 O4 91.9(3)
N8 Ru3 O4 93.5(3)
N7 Ru3 O4 89.4(2)
N6 Ru3 O3 90.5(2)
N5 Ru3 O3 90.6(3)
N8 Ru3 O3 94.0(3)
N7 Ru3 O3 167.6(3)
O4 Ru3 O3 80.8(2)
C63 Ru4 C60 145.4(4)
C63 Ru4 C67 38.7(3)
C60 Ru4 C67 170.1(4)
C63 Ru4 C64 38.9(3)
C60 Ru4 C64 113.4(4)
C67 Ru4 C64 64.9(4)
C63 Ru4 C61 176.4(3)
C60 Ru4 C61 37.8(4)
C67 Ru4 C61 137.8(3)
C64 Ru4 C61 141.8(4)
C63 Ru4 C66 63.8(4)
C60 Ru4 C66 132.4(4)
C67 Ru4 C66 37.7(4)
C64 Ru4 C66 64.1(4)
C61 Ru4 C66 112.9(4)
C63 Ru4 C59 115.9(4)
C60 Ru4 C59 38.0(3)
C67 Ru4 C59 151.2(4)
C64 Ru4 C59 103.9(4)
C61 Ru4 C59 67.7(4)
C66 Ru4 C59 162.5(4)
C63 Ru4 C65 64.1(4)
C60 Ru4 C65 107.9(4)
C67 Ru4 C65 64.4(4)
C64 Ru4 C65 37.9(4)
C61 Ru4 C65 114.3(4)
C66 Ru4 C65 38.8(4)
C59 Ru4 C65 124.0(4)
C63 Ru4 C62 141.2(3)
C60 Ru4 C62 67.9(4)
C67 Ru4 C62 113.3(3)
C64 Ru4 C62 176.9(3)
C61 Ru4 C62 37.9(3)
C66 Ru4 C62 112.8(3)
C59 Ru4 C62 78.9(3)
C65 Ru4 C62 139.3(3)
C63 Ru4 C58 104.8(3)
C60 Ru4 C58 66.6(3)
C67 Ru4 C58 123.1(3)
C64 Ru4 C58 118.4(3)
C61 Ru4 C58 78.0(3)
C66 Ru4 C58 159.9(4)
C59 Ru4 C58 36.4(3)
C65 Ru4 C58 153.6(4)
C62 Ru4 C58 64.7(3)
C63 Ru4 C57 116.1(3)
C60 Ru4 C57 77.0(3)
C67 Ru4 C57 109.7(3)
C64 Ru4 C57 147.5(3)
C61 Ru4 C57 64.8(3)
C66 Ru4 C57 132.5(3)
C59 Ru4 C57 64.5(3)
C65 Ru4 C57 171.1(4)
C62 Ru4 C57 35.0(3)
C58 Ru4 C57 35.1(3)
C41 N5 C37 117.0(9)
C41 N5 Ru3 116.5(6)
C37 N5 Ru3 126.4(8)
C46 N6 C42 117.6(7)
C46 N6 Ru3 126.5(6)
C42 N6 Ru3 115.4(6)
C51 N7 C47 119.7(9)
C51 N7 Ru3 115.6(7)
C47 N7 Ru3 124.3(8)
C56 N8 C52 119.5(9)
C56 N8 Ru3 125.6(7)
C52 N8 Ru3 114.7(7)
C57 O3 Ru3 109.1(5)
C58 O4 Ru3 108.5(5)
N5 C37 C38 120.6(12)
N5 C37 H37 119.7
C38 C37 H37 119.7
C39 C38 C37 120.1(12)
C39 C38 H38 120.0
C37 C38 H38 120.0
C38 C39 C40 121.1(12)
C38 C39 H39 119.5
C40 C39 H39 119.5
C39 C40 C41 118.1(12)
C39 C40 H40 121.0
C41 C40 H40 121.0
N5 C41 C40 123.1(10)
N5 C41 C42 113.3(9)
C40 C41 C42 123.4(10)
C43 C42 N6 121.9(9)
C43 C42 C41 123.3(10)
N6 C42 C41 114.8(8)
C42 C43 C44 119.7(9)
C42 C43 H43 120.1
C44 C43 H43 120.1
C45 C44 C43 118.4(9)
C45 C44 H44 120.8
C43 C44 H44 120.8
C44 C45 C46 120.4(10)
C44 C45 H45 119.8
C46 C45 H45 119.8
N6 C46 C45 121.8(9)
N6 C46 H46 119.1
C45 C46 H46 119.1
N7 C47 C48 118.9(14)
N7 C47 H47 120.6
C48 C47 H47 120.6
C49 C48 C47 123.1(17)
C49 C48 H48 118.4
C47 C48 H48 118.4
C48 C49 C50 117.6(12)
C48 C49 H49 121.2
C50 C49 H49 121.2
C49 C50 C51 120.9(14)
C49 C50 H50 119.5
C51 C50 H50 119.5
N7 C51 C50 119.8(12)
N7 C51 C52 115.2(8)
C50 C51 C52 125.0(12)
N8 C52 C53 118.2(12)
N8 C52 C51 114.4(9)
C53 C52 C51 127.1(11)
C52 C53 C54 121.9(13)
C52 C53 H53 119.0
C54 C53 H53 119.0
C55 C54 C53 116.5(13)
C55 C54 H54 121.7
C53 C54 H54 121.7
C54 C55 C56 122.1(15)
C54 C55 H55 118.9
C56 C55 H55 118.9
N8 C56 C55 121.4(12)
N8 C56 H56 119.3
C55 C56 H56 119.3
O3 C57 C62 122.4(7)
O3 C57 C58 118.5(7)
C62 C57 C58 118.8(7)
O3 C57 Ru4 134.6(6)
C62 C57 Ru4 65.2(5)
C58 C57 Ru4 69.9(5)
O4 C58 C59 122.1(8)
O4 C58 C57 119.5(7)
C59 C58 C57 118.4(8)
O4 C58 Ru4 130.7(7)
C59 C58 Ru4 65.1(5)
C57 C58 Ru4 75.1(5)
C60 C59 C58 122.1(8)
C60 C59 Ru4 70.6(5)
C58 C59 Ru4 78.4(5)
C60 C59 H59 118.9
C58 C59 H59 118.9
Ru4 C59 H59 123.4
C61 C60 C59 118.6(8)
C61 C60 Ru4 71.2(5)
C59 C60 Ru4 71.5(6)
C61 C60 H60 120.7
C59 C60 H60 120.7
Ru4 C60 H60 128.8
C60 C61 C62 120.3(8)
C60 C61 Ru4 71.0(6)
C62 C61 Ru4 73.5(5)
C60 C61 H61 119.9
C62 C61 H61 119.9
Ru4 C61 H61 127.8
C57 C62 C61 120.8(8)
C57 C62 Ru4 79.8(5)
C61 C62 Ru4 68.7(5)
C57 C62 H62 119.6
C61 C62 H62 119.6
Ru4 C62 H62 123.1
C67 C63 C64 107.9(8)
C67 C63 C68 127.2(9)
C64 C63 C68 124.8(8)
C67 C63 Ru4 70.7(5)
C64 C63 Ru4 70.6(6)
C68 C63 Ru4 124.8(7)
C65 C64 C63 108.0(9)
C65 C64 C69 126.5(9)
C63 C64 C69 125.5(8)
C65 C64 Ru4 71.8(6)
C63 C64 Ru4 70.5(5)
C69 C64 Ru4 124.2(9)
C64 C65 C66 107.2(9)
C64 C65 C70 126.6(11)
C66 C65 C70 126.3(10)
C64 C65 Ru4 70.2(6)
C66 C65 Ru4 69.9(6)
C70 C65 Ru4 125.9(10)
C67 C66 C65 109.3(8)
C67 C66 C71 123.1(11)
C65 C66 C71 127.5(11)
C67 C66 Ru4 71.1(5)
C65 C66 Ru4 71.4(6)
C71 C66 Ru4 126.4(8)
C66 C67 C63 107.6(8)
C66 C67 C72 126.3(9)
C63 C67 C72 125.8(10)
C66 C67 Ru4 71.2(6)
C63 C67 Ru4 70.6(5)
C72 C67 Ru4 128.7(7)
C63 C68 H68A 109.5
C63 C68 H68B 109.5
H68A C68 H68B 109.5
C63 C68 H68C 109.5
H68A C68 H68C 109.5
H68B C68 H68C 109.5
C64 C69 H69A 109.5
C64 C69 H69B 109.5
H69A C69 H69B 109.5
C64 C69 H69C 109.5
H69A C69 H69C 109.5
H69B C69 H69C 109.5
C65 C70 H70A 109.5
C65 C70 H70B 109.5
H70A C70 H70B 109.5
C65 C70 H70C 109.5
H70A C70 H70C 109.5
H70B C70 H70C 109.5
C66 C71 H71A 109.5
C66 C71 H71B 109.5
H71A C71 H71B 109.5
C66 C71 H71C 109.5
H71A C71 H71C 109.5
H71B C71 H71C 109.5
C67 C72 H72A 109.5
C67 C72 H72B 109.5
H72A C72 H72B 109.5
C67 C72 H72C 109.5
H72A C72 H72C 109.5
H72B C72 H72C 109.5
O5 S1 O7 124.1(12)
O5 S1 O6 115.6(10)
O7 S1 O6 115.4(11)
O5 S1 C73 95.2(13)
O7 S1 C73 97.0(14)
O6 S1 C73 100.3(12)
F2 C73 F3 103(2)
F2 C73 F1 109(2)
F3 C73 F1 102(2)
F2 C73 S1 110(2)
F3 C73 S1 115(3)
F1 C73 S1 117(2)
O8A S2A O10A 104.8(13)
O8A S2A O9A 130.1(13)
O10A S2A O9A 104.7(10)
O8A S2A C74A 108.7(15)
O10A S2A C74A 103.7(11)
O9A S2A C74A 102.1(11)
O8A S2A O1W 142.2(13)
O10A S2A O1W 92.6(9)
O9A S2A O1W 13.8(8)
C74A S2A O1W 99.0(10)
O1W O9A S2A 141(2)
F4A C74A F5A 107.6(19)
F4A C74A F6A 107.0(19)
F5A C74A F6A 102.2(18)
F4A C74A S2A 117.7(18)
F5A C74A S2A 110.5(15)
F6A C74A S2A 110.7(16)
O10B S2B O8B 117.7(14)
O10B S2B O9B 89.2(15)
O8B S2B O9B 115.4(15)
O10B S2B C74B 132.4(16)
O8B S2B C74B 101.0(13)
O9B S2B C74B 98.5(18)
F5B C74B F6B 121(3)
F5B C74B F4B 94(3)
F6B C74B F4B 90(3)
F5B C74B S2B 118(2)
F6B C74B S2B 110(3)
F4B C74B S2B 121(3)
O9A O1W S2A 24.8(16)

loop_
_geom_bond_atom_site_label_1
_geom_bond_atom_site_label_2
_geom_bond_distance
Ru1 N4 2.008(8)
Ru1 N2 2.020(7)
Ru1 N3 2.026(6)
Ru1 N1 2.055(9)
Ru1 O1 2.062(5)
Ru1 O2 2.093(5)
Ru2 C29 2.147(8)
Ru2 C31 2.153(8)
Ru2 C27 2.154(8)
Ru2 C28 2.157(8)
Ru2 C25 2.165(10)
Ru2 C26 2.170(9)
Ru2 C30 2.173(8)
Ru2 C24 2.175(9)
Ru2 C23 2.241(9)
Ru2 C21 2.305(8)
Ru2 C22 2.418(8)
N1 C1 1.334(12)
N1 C5 1.340(10)
N2 C6 1.362(13)
N2 C10 1.363(13)
N3 C11 1.332(11)
N3 C15 1.365(12)
N4 C16 1.353(11)
N4 C20 1.355(12)
O1 C21 1.326(9)
O2 C22 1.314(10)
C1 C2 1.359(14)
C1 H1 0.9500
C2 C3 1.411(14)
C2 H2 0.9500
C3 C4 1.348(16)
C3 H3 0.9500
C4 C5 1.389(14)
C4 H4 0.9500
C5 C6 1.464(15)
C6 C7 1.374(13)
C7 C8 1.427(17)
C7 H7 0.9500
C8 C9 1.302(17)
C8 H8 0.9500
C9 C10 1.346(14)
C9 H9 0.9500
C10 H10 0.9500
C11 C12 1.384(12)
C11 H11 0.9500
C12 C13 1.345(15)
C12 H12 0.9500
C13 C14 1.364(14)
C13 H13 0.9500
C14 C15 1.396(11)
C14 H14 0.9500
C15 C16 1.456(13)
C16 C17 1.329(17)
C17 C18 1.38(2)
C17 H17 0.9500
C18 C19 1.34(2)
C18 H18 0.9500
C19 C20 1.35(2)
C19 H19 0.9500
C20 H20 0.9500
C21 C26 1.408(12)
C21 C22 1.417(12)
C22 C23 1.416(11)
C23 C24 1.385(14)
C23 H23 0.9500
C24 C25 1.388(15)
C24 H24 0.9500
C25 C26 1.418(14)
C25 H25 0.9500
C26 H26 0.9500
C27 C31 1.407(12)
C27 C28 1.433(10)
C27 C32 1.483(11)
C28 C29 1.416(12)
C28 C33 1.477(11)
C29 C30 1.404(12)
C29 C34 1.524(11)
C30 C31 1.452(11)
C30 C35 1.494(12)
C31 C36 1.467(11)
C32 H32A 0.9800
C32 H32B 0.9800
C32 H32C 0.9800
C33 H33A 0.9800
C33 H33B 0.9800
C33 H33C 0.9800
C34 H34A 0.9800
C34 H34B 0.9800
C34 H34C 0.9800
C35 H35A 0.9800
C35 H35B 0.9800
C35 H35C 0.9800
C36 H36A 0.9800
C36 H36B 0.9800
C36 H36C 0.9800
Ru3 N6 2.006(6)
Ru3 N5 2.019(8)
Ru3 N8 2.021(7)
Ru3 N7 2.026(7)
Ru3 O4 2.077(6)
Ru3 O3 2.087(5)
Ru4 C63 2.162(9)
Ru4 C60 2.162(10)
Ru4 C67 2.163(10)
Ru4 C64 2.164(10)
Ru4 C61 2.165(10)
Ru4 C66 2.164(9)
Ru4 C59 2.174(9)
Ru4 C65 2.185(11)
Ru4 C62 2.228(8)
Ru4 C58 2.348(9)
Ru4 C57 2.417(9)
N5 C41 1.356(13)
N5 C37 1.377(11)
N6 C46 1.338(10)
N6 C42 1.370(11)
N7 C51 1.321(13)
N7 C47 1.328(14)
N8 C56 1.345(13)
N8 C52 1.366(11)
O3 C57 1.298(9)
O4 C58 1.301(10)
C37 C38 1.393(16)
C37 H37 0.9500
C38 C39 1.345(18)
C38 H38 0.9500
C39 C40 1.353(16)
C39 H39 0.9500
C40 C41 1.390(14)
C40 H40 0.9500
C41 C42 1.453(13)
C42 C43 1.352(12)
C43 C44 1.404(14)
C43 H43 0.9500
C44 C45 1.330(13)
C44 H44 0.9500
C45 C46 1.395(12)
C45 H45 0.9500
C46 H46 0.9500
C47 C48 1.408(16)
C47 H47 0.9500
C48 C49 1.26(2)
C48 H48 0.9500
C49 C50 1.37(2)
C49 H49 0.9500
C50 C51 1.380(14)
C50 H50 0.9500
C51 C52 1.444(15)
C52 C53 1.378(16)
C53 C54 1.40(2)
C53 H53 0.9500
C54 C55 1.33(2)
C54 H54 0.9500
C55 C56 1.357(15)
C55 H55 0.9500
C56 H56 0.9500
C57 C62 1.409(11)
C57 C58 1.437(11)
C58 C59 1.424(12)
C59 C60 1.411(13)
C59 H59 0.9500
C60 C61 1.401(13)
C60 H60 0.9500
C61 C62 1.426(12)
C61 H61 0.9500
C62 H62 0.9500
C63 C67 1.433(12)
C63 C64 1.439(12)
C63 C68 1.499(12)
C64 C65 1.413(13)
C64 C69 1.500(13)
C65 C66 1.443(15)
C65 C70 1.478(16)
C66 C67 1.399(14)
C66 C71 1.502(13)
C67 C72 1.466(13)
C68 H68A 0.9800
C68 H68B 0.9800
C68 H68C 0.9800
C69 H69A 0.9800
C69 H69B 0.9800
C69 H69C 0.9800
C70 H70A 0.9800
C70 H70B 0.9800
C70 H70C 0.9800
C71 H71A 0.9800
C71 H71B 0.9800
C71 H71C 0.9800
C72 H72A 0.9800
C72 H72B 0.9800
C72 H72C 0.9800
S1 O5 1.384(14)
S1 O7 1.50(2)
S1 O6 1.534(16)
S1 C73 1.811(17)
C73 F2 1.372(18)
C73 F3 1.386(18)
C73 F1 1.391(18)
S2A O8A 1.459(15)
S2A O10A 1.461(18)
S2A O9A 1.461(16)
S2A C74A 1.73(2)
S2A O1W 2.17(2)
O9A O1W 0.83(2)
C74A F4A 1.25(2)
C74A F5A 1.37(2)
C74A F6A 1.41(3)
S2B O10B 1.36(3)
S2B O8B 1.469(18)
S2B O9B 1.497(17)
S2B C74B 1.68(3)
C74B F5B 1.344(18)
C74B F6B 1.345(19)
C74B F4B 1.372(19)
